data_4125880
loop_
_publ_author_name
'He, Jian'
'Shao, Qian'
'Wu, Qingfeng'
'Yu, Jin-Quan'

_publ_section_title
;
 Pd(II)-Catalyzed Enantioselective C(sp(3))-H Borylation.
;
_journal_issue 9
_journal_name_full 'Journal of the American Chemical Society'
_journal_page_first 3344
_journal_page_last 3347
_journal_paper_doi 10.1021/jacs.6b13389
_journal_volume 139
_journal_year 2017
_chemical_absolute_configuration ad
_chemical_formula_moiety 'C23 H20 F7 N O3'
_chemical_formula_sum 'C23 H20 F7 N O3'
_chemical_formula_weight 491.40
_space_group_crystal_system orthorhombic
_space_group_IT_number 19
_space_group_name_Hall 'P 2ac 2ab'
_space_group_name_H-M_alt 'P 21 21 21'
_symmetry_space_group_name_Hall 'P 2ac 2ab'
_symmetry_space_group_name_H-M 'P 21 21 21'
_atom_sites_solution_hydrogens mixed
_atom_sites_solution_primary direct
_atom_sites_solution_secondary difmap
_audit_creation_date 2016-05-25
_audit_creation_method
;
Olex2 1.2-beta
(compiled 2016.02.19 svn.r3266 for OlexSys, GUI svn.r5155)
;
_cell_angle_alpha 90
_cell_angle_beta 90
_cell_angle_gamma 90
_cell_formula_units_Z 4
_cell_length_a 9.7948(2)
_cell_length_b 12.7635(3)
_cell_length_c 17.1970(4)
_cell_measurement_reflns_used 9924
_cell_measurement_temperature 125.0
_cell_measurement_theta_max 68.207
_cell_measurement_theta_min 3.463
_cell_volume 2149.90(8)
_computing_cell_refinement 'SAINT v8.37A (Bruker, 2016)'
_computing_data_collection 'APEX3 v2016.1-0 (Bruker, 2016)'
_computing_data_reduction 'SAINT v8.37A (Bruker, 2016)'
_computing_molecular_graphics 'Olex2 (Dolomanov et al., 2009)'
_computing_publication_material 'Olex2 (Dolomanov et al., 2009)'
_computing_structure_refinement 'ShelXL (Sheldrick, 2015)'
_computing_structure_solution 'ShelXT (Sheldrick, 2015)'
_diffrn_ambient_temperature 125.0
_diffrn_detector 'Bruker Platinum135 CCD'
_diffrn_detector_area_resol_mean 7.9
_diffrn_detector_type 'CCD Area Detector'
_diffrn_measured_fraction_theta_full 0.987
_diffrn_measured_fraction_theta_max 0.987
_diffrn_measurement_device 'Fixed Chi Three-Circle Diffractometer'
_diffrn_measurement_device_type 'Bruker D8 Platinum135'
_diffrn_measurement_method '\w and \f scans'
_diffrn_radiation_monochromator 'Double Bounce Multilayer Mirrors'
_diffrn_radiation_probe x-ray
_diffrn_radiation_type CuK\a
_diffrn_radiation_wavelength 1.54178
_diffrn_reflns_av_R_equivalents 0.0402
_diffrn_reflns_av_unetI/netI 0.0242
_diffrn_reflns_Laue_measured_fraction_full 0.987
_diffrn_reflns_Laue_measured_fraction_max 0.987
_diffrn_reflns_limit_h_max 11
_diffrn_reflns_limit_h_min -10
_diffrn_reflns_limit_k_max 13
_diffrn_reflns_limit_k_min -15
_diffrn_reflns_limit_l_max 20
_diffrn_reflns_limit_l_min -20
_diffrn_reflns_number 18966
_diffrn_reflns_point_group_measured_fraction_full 0.988
_diffrn_reflns_point_group_measured_fraction_max 0.988
_diffrn_reflns_theta_full 68.000
_diffrn_reflns_theta_max 68.201
_diffrn_reflns_theta_min 4.314
_diffrn_source 'Micro Focus Rotating Anode'
_diffrn_source_type 'Rigaku MicroMax-007HF'
_diffrn_standards_number 0
_exptl_absorpt_coefficient_mu 1.238
_exptl_absorpt_correction_T_max 0.3201
_exptl_absorpt_correction_T_min 0.2253
_exptl_absorpt_correction_type multi-scan
_exptl_absorpt_process_details
;
SADABS-2014/5 (Bruker,2014/5) was used for absorption correction.
wR2(int) was 0.0990 before and 0.0506 after correction.
The Ratio of minimum to maximum transmission is 0.7038.
The \l/2 correction factor is Not present.
;
_exptl_crystal_colour Colorless
_exptl_crystal_colour_primary Colorless
_exptl_crystal_density_diffrn 1.518
_exptl_crystal_description Block
_exptl_crystal_F_000 1008
_exptl_crystal_size_max 0.173
_exptl_crystal_size_mid 0.147
_exptl_crystal_size_min 0.119
_refine_diff_density_max 0.330
_refine_diff_density_min -0.200
_refine_diff_density_rms 0.041
_refine_ls_abs_structure_details
;
 Flack x determined using 1634 quotients [(I+)-(I-)]/[(I+)+(I-)]
 (Parsons, Flack and Wagner, Acta Cryst. B69 (2013) 249-259).
;
_refine_ls_abs_structure_Flack 0.02(2)
_refine_ls_extinction_method none
_refine_ls_goodness_of_fit_ref 1.046
_refine_ls_hydrogen_treatment mixed
_refine_ls_matrix_type full
_refine_ls_number_parameters 313
_refine_ls_number_reflns 3879
_refine_ls_number_restraints 1
_refine_ls_restrained_S_all 1.046
_refine_ls_R_factor_all 0.0254
_refine_ls_R_factor_gt 0.0251
_refine_ls_shift/su_max 0.000
_refine_ls_shift/su_mean 0.000
_refine_ls_structure_factor_coef Fsqd
_refine_ls_weighting_details 'w=1/[\s^2^(Fo^2^)+(0.0299P)^2^+0.6530P] where P=(Fo^2^+2Fc^2^)/3'
_refine_ls_weighting_scheme calc
_refine_ls_wR_factor_gt 0.0631
_refine_ls_wR_factor_ref 0.0634
_reflns_Friedel_coverage 0.753
_reflns_Friedel_fraction_full 0.989
_reflns_Friedel_fraction_max 0.989
_reflns_number_gt 3830
_reflns_number_total 3879
_reflns_threshold_expression 'I > 2\s(I)'
_cod_data_source_file ja6b13389_si_002.cif
_cod_data_source_block Yu72
_cod_depositor_comments
;
The following automatic conversions were performed:

'_diffrn_radiation_probe' value 'X-ray' changed to 'x-ray' according
to
/home/data/users/saulius/crontab/automatic-downloads/current/ACS/lib/dictionaries/cif_core.dic
dictionary named 'cif_core.dic' version 2.4.2 from 2011-04-26.

Automatic conversion script
Id: cif_fix_values 4973 2017-02-22 13:04:09Z antanas 
;
_cod_database_code 4125880
_shelx_space_group_comment
;
The symmetry employed for this shelxl refinement is uniquely defined
by the following loop, which should always be used as a source of
symmetry information in preference to the above space-group names.
They are only intended as comments.
;
_shelx_estimated_absorpt_t_max 0.867
_shelx_estimated_absorpt_t_min 0.814
_olex2_refinement_description
;
1. Fixed Uiso
 At 1.2 times of:
  All C(H) groups, All C(H,H) groups
 At 1.5 times of:
  All C(H,H,H) groups
2. Restrained distances
 N1-H1
 0.95 with sigma of 0.02
3.a Ternary CH refined with riding coordinates:
 C3(H3), C7(H7)
3.b Secondary CH2 refined with riding coordinates:
 C4(H4A,H4B), C5(H5A,H5B), C6(H6A,H6B)
3.c Aromatic/amide H refined with riding coordinates:
 C19(H19), C20(H20), C21(H21), C22(H22), C23(H23)
3.d Idealised Me refined as rotating group:
 C8(H8A,H8B,H8C), C9(H9A,H9B,H9C)
;
_shelx_shelxl_version_number 2014/7
_olex2_submission_special_instructions 'No special instructions were received'

loop_
_space_group_symop_operation_xyz
'x, y, z'
'-x+1/2, -y, z+1/2'
'-x, y+1/2, -z+1/2'
'x+1/2, -y+1/2, -z'

loop_
_atom_site_label
_atom_site_type_symbol
_atom_site_fract_x
_atom_site_fract_y
_atom_site_fract_z
_atom_site_U_iso_or_equiv
_atom_site_adp_type
_atom_site_occupancy
_atom_site_site_symmetry_order
_atom_site_calc_flag
_atom_site_refinement_flags_posn
F1 F 0.50410(12) 0.85938(9) 0.35040(7) 0.0207(2) Uani 1 1 d .
F2 F 0.56912(12) 0.80672(9) 0.20458(7) 0.0227(3) Uani 1 1 d .
F3 F 0.74462(13) 0.48342(9) 0.29664(7) 0.0263(3) Uani 1 1 d .
F4 F 0.67365(12) 0.53487(9) 0.43903(7) 0.0214(3) Uani 1 1 d .
F5 F 0.58879(15) 0.61021(15) 0.11756(8) 0.0453(4) Uani 1 1 d .
F6 F 0.77356(15) 0.69739(11) 0.13123(7) 0.0349(3) Uani 1 1 d .
F7 F 0.77219(17) 0.53345(12) 0.15478(8) 0.0418(4) Uani 1 1 d .
O1 O 0.76821(13) 0.71055(11) 0.52194(8) 0.0179(3) Uani 1 1 d .
O2 O 0.45864(13) 0.60610(10) 0.61520(8) 0.0164(3) Uani 1 1 d .
O3 O 0.28629(14) 0.58232(11) 0.69955(8) 0.0211(3) Uani 1 1 d .
N1 N 0.55336(16) 0.72851(13) 0.47515(9) 0.0151(3) Uani 1 1 d D
H1 H 0.467(2) 0.753(2) 0.4836(17) 0.033(7) Uiso 1 1 d D
C1 C 0.64800(19) 0.73177(14) 0.53338(11) 0.0137(4) Uani 1 1 d .
C2 C 0.59488(18) 0.76889(14) 0.61125(11) 0.0140(4) Uani 1 1 d .
C3 C 0.47171(19) 0.70987(15) 0.64808(11) 0.0158(4) Uani 1 1 d .
H3 H 0.3848 0.7510 0.6486 0.019 Uiso 1 1 calc R
C4 C 0.5477(2) 0.70857(17) 0.72629(11) 0.0191(4) Uani 1 1 d .
H4A H 0.5499 0.6388 0.7515 0.023 Uiso 1 1 calc R
H4B H 0.5163 0.7630 0.7632 0.023 Uiso 1 1 calc R
C5 C 0.6815(2) 0.73726(15) 0.68319(11) 0.0176(4) Uani 1 1 d .
H5A H 0.7426 0.6768 0.6739 0.021 Uiso 1 1 calc R
H5B H 0.7319 0.7963 0.7070 0.021 Uiso 1 1 calc R
C6 C 0.55942(19) 0.88692(14) 0.60632(11) 0.0160(4) Uani 1 1 d .
H6A H 0.4738 0.8942 0.5762 0.019 Uiso 1 1 calc R
H6B H 0.5407 0.9124 0.6596 0.019 Uiso 1 1 calc R
C7 C 0.6669(2) 0.95915(15) 0.56968(11) 0.0176(4) Uani 1 1 d .
H7 H 0.6891 0.9314 0.5168 0.021 Uiso 1 1 calc R
C8 C 0.6051(2) 1.06764(16) 0.56007(14) 0.0241(4) Uani 1 1 d .
H8A H 0.5232 1.0630 0.5276 0.036 Uiso 1 1 calc GR
H8B H 0.6718 1.1141 0.5352 0.036 Uiso 1 1 calc GR
H8C H 0.5806 1.0957 0.6112 0.036 Uiso 1 1 calc GR
C9 C 0.7996(2) 0.96549(17) 0.61616(13) 0.0223(4) Uani 1 1 d .
H9A H 0.7797 0.9896 0.6691 0.034 Uiso 1 1 calc GR
H9B H 0.8621 1.0149 0.5909 0.034 Uiso 1 1 calc GR
H9C H 0.8421 0.8961 0.6183 0.034 Uiso 1 1 calc GR
C10 C 0.58989(19) 0.70027(15) 0.39889(11) 0.0149(4) Uani 1 1 d .
C11 C 0.56273(19) 0.76651(15) 0.33689(11) 0.0162(4) Uani 1 1 d .
C12 C 0.5969(2) 0.73933(16) 0.26196(11) 0.0174(4) Uani 1 1 d .
C13 C 0.6616(2) 0.64451(16) 0.24503(11) 0.0186(4) Uani 1 1 d .
C14 C 0.6870(2) 0.57752(15) 0.30728(11) 0.0179(4) Uani 1 1 d .
C15 C 0.65141(19) 0.60459(15) 0.38214(11) 0.0164(4) Uani 1 1 d .
C16 C 0.6994(2) 0.62036(17) 0.16238(12) 0.0219(4) Uani 1 1 d .
C17 C 0.35859(19) 0.54856(15) 0.64840(11) 0.0158(4) Uani 1 1 d .
C18 C 0.34740(19) 0.44127(15) 0.61563(11) 0.0162(4) Uani 1 1 d .
C19 C 0.2398(2) 0.37833(16) 0.64172(11) 0.0183(4) Uani 1 1 d .
H19 H 0.1755 0.4056 0.6778 0.022 Uiso 1 1 calc R
C20 C 0.2268(2) 0.27648(16) 0.61512(12) 0.0204(4) Uani 1 1 d .
H20 H 0.1544 0.2335 0.6335 0.024 Uiso 1 1 calc R
C21 C 0.3196(2) 0.23728(16) 0.56162(12) 0.0205(4) Uani 1 1 d .
H21 H 0.3105 0.1674 0.5432 0.025 Uiso 1 1 calc R
C22 C 0.4261(2) 0.29988(16) 0.53473(12) 0.0208(4) Uani 1 1 d .
H22 H 0.4891 0.2727 0.4979 0.025 Uiso 1 1 calc R
C23 C 0.4404(2) 0.40180(15) 0.56158(12) 0.0180(4) Uani 1 1 d .
H23 H 0.5130 0.4445 0.5433 0.022 Uiso 1 1 calc R

loop_
_atom_site_aniso_label
_atom_site_aniso_U_11
_atom_site_aniso_U_22
_atom_site_aniso_U_33
_atom_site_aniso_U_23
_atom_site_aniso_U_13
_atom_site_aniso_U_12
F1 0.0210(6) 0.0171(5) 0.0239(6) -0.0002(5) 0.0005(5) 0.0045(4)
F2 0.0262(6) 0.0243(6) 0.0177(5) 0.0057(5) -0.0033(5) -0.0003(5)
F3 0.0347(7) 0.0199(6) 0.0242(6) -0.0033(5) 0.0057(5) 0.0082(5)
F4 0.0285(6) 0.0173(5) 0.0184(5) 0.0046(5) 0.0016(5) 0.0025(5)
F5 0.0328(7) 0.0811(12) 0.0219(7) -0.0150(7) -0.0015(6) -0.0089(8)
F6 0.0436(8) 0.0352(7) 0.0258(7) 0.0019(6) 0.0146(6) -0.0068(6)
F7 0.0616(10) 0.0363(8) 0.0275(7) -0.0011(6) 0.0184(7) 0.0169(7)
O1 0.0128(7) 0.0212(7) 0.0197(6) -0.0023(6) 0.0018(5) 0.0011(5)
O2 0.0168(6) 0.0142(6) 0.0184(6) -0.0008(5) 0.0027(5) -0.0011(5)
O3 0.0201(7) 0.0211(7) 0.0221(7) 0.0001(6) 0.0068(6) 0.0000(6)
N1 0.0118(8) 0.0198(8) 0.0137(7) -0.0010(6) 0.0008(6) 0.0012(6)
C1 0.0134(9) 0.0112(8) 0.0167(9) 0.0005(7) 0.0010(7) -0.0003(7)
C2 0.0125(8) 0.0150(9) 0.0145(8) -0.0003(7) 0.0010(7) 0.0001(7)
C3 0.0160(9) 0.0138(8) 0.0176(8) -0.0011(8) 0.0027(7) 0.0005(7)
C4 0.0206(10) 0.0210(10) 0.0156(9) -0.0001(8) 0.0023(7) -0.0007(8)
C5 0.0169(10) 0.0192(9) 0.0169(9) 0.0017(7) -0.0016(7) -0.0012(7)
C6 0.0167(9) 0.0141(9) 0.0172(9) -0.0008(7) 0.0016(7) 0.0019(7)
C7 0.0200(9) 0.0156(9) 0.0173(9) 0.0001(8) 0.0039(7) -0.0004(7)
C8 0.0242(10) 0.0186(10) 0.0295(11) 0.0049(9) 0.0047(9) 0.0022(8)
C9 0.0189(9) 0.0211(9) 0.0270(10) 0.0036(8) 0.0011(8) -0.0027(8)
C10 0.0116(8) 0.0179(9) 0.0151(9) -0.0021(7) 0.0005(7) -0.0021(7)
C11 0.0118(8) 0.0156(9) 0.0213(10) -0.0017(7) -0.0011(7) -0.0009(7)
C12 0.0165(9) 0.0190(10) 0.0166(9) 0.0032(8) -0.0023(7) -0.0020(7)
C13 0.0161(9) 0.0213(10) 0.0182(10) -0.0025(8) 0.0009(7) -0.0038(8)
C14 0.0164(10) 0.0163(9) 0.0209(10) -0.0018(8) 0.0018(7) 0.0003(7)
C15 0.0159(9) 0.0162(9) 0.0172(9) 0.0016(8) -0.0002(7) -0.0010(7)
C16 0.0235(10) 0.0249(10) 0.0175(10) -0.0022(8) 0.0029(8) -0.0017(8)
C17 0.0140(9) 0.0171(9) 0.0161(9) 0.0040(8) -0.0009(7) -0.0003(7)
C18 0.0165(9) 0.0168(9) 0.0152(8) 0.0033(7) -0.0027(7) 0.0006(7)
C19 0.0158(9) 0.0224(10) 0.0167(9) 0.0033(8) 0.0000(7) 0.0000(7)
C20 0.0197(10) 0.0210(10) 0.0203(9) 0.0045(8) -0.0031(8) -0.0047(8)
C21 0.0227(10) 0.0165(9) 0.0223(10) 0.0007(8) -0.0059(8) 0.0002(8)
C22 0.0198(10) 0.0207(10) 0.0218(10) 0.0003(8) 0.0003(8) 0.0026(8)
C23 0.0156(9) 0.0191(9) 0.0192(9) 0.0031(8) -0.0002(7) 0.0005(8)

loop_
_atom_type_symbol
_atom_type_description
_atom_type_scat_dispersion_real
_atom_type_scat_dispersion_imag
_atom_type_scat_source
C C 0.0181 0.0091 'International Tables Vol C Tables 4.2.6.8 and 6.1.1.4'
H H 0.0000 0.0000 'International Tables Vol C Tables 4.2.6.8 and 6.1.1.4'
F F 0.0727 0.0534 'International Tables Vol C Tables 4.2.6.8 and 6.1.1.4'
N N 0.0311 0.0180 'International Tables Vol C Tables 4.2.6.8 and 6.1.1.4'
O O 0.0492 0.0322 'International Tables Vol C Tables 4.2.6.8 and 6.1.1.4'

loop_
_geom_angle_atom_site_label_1
_geom_angle_atom_site_label_2
_geom_angle_atom_site_label_3
_geom_angle
C17 O2 C3 113.39(14)
C1 N1 H1 120.1(18)
C1 N1 C10 121.27(16)
C10 N1 H1 118.2(18)
O1 C1 N1 121.90(17)
O1 C1 C2 122.85(17)
N1 C1 C2 115.17(16)
C1 C2 C3 118.36(15)
C1 C2 C5 115.84(15)
C1 C2 C6 109.47(15)
C5 C2 C3 88.47(14)
C6 C2 C3 108.61(15)
C6 C2 C5 114.77(15)
O2 C3 C2 110.65(14)
O2 C3 H3 114.2
O2 C3 C4 112.03(15)
C2 C3 H3 114.2
C4 C3 C2 89.21(14)
C4 C3 H3 114.2
C3 C4 H4A 113.8
C3 C4 H4B 113.8
C3 C4 C5 89.32(14)
H4A C4 H4B 111.0
C5 C4 H4A 113.8
C5 C4 H4B 113.8
C2 C5 H5A 113.8
C2 C5 H5B 113.8
C4 C5 C2 88.89(14)
C4 C5 H5A 113.8
C4 C5 H5B 113.8
H5A C5 H5B 111.1
C2 C6 H6A 108.1
C2 C6 H6B 108.1
H6A C6 H6B 107.3
C7 C6 C2 116.94(15)
C7 C6 H6A 108.1
C7 C6 H6B 108.1
C6 C7 H7 108.0
C8 C7 C6 108.60(16)
C8 C7 H7 108.0
C8 C7 C9 110.31(17)
C9 C7 C6 113.62(16)
C9 C7 H7 108.0
C7 C8 H8A 109.5
C7 C8 H8B 109.5
C7 C8 H8C 109.5
H8A C8 H8B 109.5
H8A C8 H8C 109.5
H8B C8 H8C 109.5
C7 C9 H9A 109.5
C7 C9 H9B 109.5
C7 C9 H9C 109.5
H9A C9 H9B 109.5
H9A C9 H9C 109.5
H9B C9 H9C 109.5
C11 C10 N1 120.79(17)
C11 C10 C15 117.32(17)
C15 C10 N1 121.87(17)
F1 C11 C10 119.30(17)
F1 C11 C12 119.38(17)
C12 C11 C10 121.31(18)
F2 C12 C11 118.65(18)
F2 C12 C13 119.74(17)
C11 C12 C13 121.60(18)
C12 C13 C16 119.17(18)
C14 C13 C12 116.94(17)
C14 C13 C16 123.89(18)
F3 C14 C13 121.40(17)
F3 C14 C15 117.33(17)
C15 C14 C13 121.26(18)
F4 C15 C10 120.12(17)
F4 C15 C14 118.32(17)
C14 C15 C10 121.53(17)
F5 C16 C13 111.45(17)
F6 C16 F5 106.33(17)
F6 C16 C13 111.30(17)
F7 C16 F5 107.35(18)
F7 C16 F6 106.54(17)
F7 C16 C13 113.47(17)
O2 C17 C18 113.23(16)
O3 C17 O2 122.59(18)
O3 C17 C18 124.18(18)
C19 C18 C17 117.61(18)
C23 C18 C17 122.53(17)
C23 C18 C19 119.86(18)
C18 C19 H19 119.9
C20 C19 C18 120.18(19)
C20 C19 H19 119.9
C19 C20 H20 120.1
C19 C20 C21 119.85(19)
C21 C20 H20 120.1
C20 C21 H21 119.9
C20 C21 C22 120.27(19)
C22 C21 H21 119.9
C21 C22 H22 119.9
C23 C22 C21 120.20(19)
C23 C22 H22 119.9
C18 C23 H23 120.2
C22 C23 C18 119.63(18)
C22 C23 H23 120.2

loop_
_geom_bond_atom_site_label_1
_geom_bond_atom_site_label_2
_geom_bond_distance
F1 C11 1.337(2)
F2 C12 1.337(2)
F3 C14 1.340(2)
F4 C15 1.340(2)
F5 C16 1.336(3)
F6 C16 1.334(3)
F7 C16 1.325(3)
O1 C1 1.224(2)
O2 C3 1.446(2)
O2 C17 1.351(2)
O3 C17 1.209(2)
N1 H1 0.91(2)
N1 C1 1.365(2)
N1 C10 1.406(2)
C1 C2 1.513(3)
C2 C3 1.557(2)
C2 C5 1.553(3)
C2 C6 1.548(2)
C3 H3 1.0000
C3 C4 1.537(3)
C4 H4A 0.9900
C4 H4B 0.9900
C4 C5 1.550(3)
C5 H5A 0.9900
C5 H5B 0.9900
C6 H6A 0.9900
C6 H6B 0.9900
C6 C7 1.535(3)
C7 H7 1.0000
C7 C8 1.520(3)
C7 C9 1.528(3)
C8 H8A 0.9800
C8 H8B 0.9800
C8 H8C 0.9800
C9 H9A 0.9800
C9 H9B 0.9800
C9 H9C 0.9800
C10 C11 1.386(3)
C10 C15 1.392(3)
C11 C12 1.376(3)
C12 C13 1.397(3)
C13 C14 1.393(3)
C13 C16 1.501(3)
C14 C15 1.378(3)
C17 C18 1.485(3)
C18 C19 1.399(3)
C18 C23 1.395(3)
C19 H19 0.9500
C19 C20 1.384(3)
C20 H20 0.9500
C20 C21 1.387(3)
C21 H21 0.9500
C21 C22 1.393(3)
C22 H22 0.9500
C22 C23 1.387(3)
C23 H23 0.9500

loop_
_geom_hbond_atom_site_label_D
_geom_hbond_atom_site_label_H
_geom_hbond_atom_site_label_A
_geom_hbond_distance_DH
_geom_hbond_distance_HA
_geom_hbond_distance_DA
_geom_hbond_angle_DHA
_geom_hbond_site_symmetry_A
N1 H1 O1 0.91(2) 2.01(2) 2.900(2) 166(3) 4_466
